data_7712023
loop_
_publ_author_name
'Chen, Chao'
'Lv, He'
'Xu, Hao'
'Zhu, Dancheng'
'Shen, Chao'

_publ_section_title
;
 Cyclometalated Ru(II)-NHC complexes with phenanthroline ligands induce
 apoptosis mediated by mitochondria and endoplasmic reticulum stress in
 cancer cells.
;
_journal_issue 6
_journal_name_full 'Dalton transactions (Cambridge, England : 2003)'
_journal_page_first 1671
_journal_page_last 1679
_journal_paper_doi 10.1039/d2dt03405k
_journal_volume 52
_journal_year 2023
_chemical_formula_sum 'C29 H30 F12 N8 P2 Ru'
_chemical_formula_weight 881.62
_space_group_IT_number 14
_space_group_name_Hall '-P 2ybc'
_space_group_name_H-M_alt 'P 1 21/c 1'
_symmetry_cell_setting monoclinic
_symmetry_space_group_name_H-M 'P 1 21/c 1'
_atom_sites_solution_hydrogens geom
_atom_sites_solution_primary direct
_atom_sites_solution_secondary difmap
_audit_creation_method SHELXL-97
_audit_update_record
;
2022-10-03 deposited with the CCDC.	2022-12-26 downloaded from the CCDC.
;
_cell_angle_alpha 90.00
_cell_angle_beta 92.845(12)
_cell_angle_gamma 90.00
_cell_formula_units_Z 4
_cell_length_a 10.494(7)
_cell_length_b 15.943(10)
_cell_length_c 22.151(15)
_cell_measurement_reflns_used 6519
_cell_measurement_temperature 296(2)
_cell_measurement_theta_max 25.01
_cell_measurement_theta_min 1.57
_cell_volume 3701(4)
_computing_cell_refinement 'Bruker SMART'
_computing_data_collection 'Bruker SMART'
_computing_data_reduction 'Bruker SAINT'
_computing_molecular_graphics 'Bruker SHELXTL'
_computing_publication_material 'Bruker SHELXTL'
_computing_structure_refinement 'SHELXL-97 (Sheldrick, 1997)'
_computing_structure_solution 'SHELXS-97 (Sheldrick, 1990)'
_diffrn_ambient_temperature 296(2)
_diffrn_measured_fraction_theta_full 0.999
_diffrn_measured_fraction_theta_max 0.999
_diffrn_measurement_device_type 'CCD area detector'
_diffrn_measurement_method 'phi and omega scans'
_diffrn_radiation_monochromator graphite
_diffrn_radiation_source 'fine-focus sealed tube'
_diffrn_radiation_type MoK\a
_diffrn_radiation_wavelength 0.71073
_diffrn_reflns_av_R_equivalents 0.0569
_diffrn_reflns_av_sigmaI/netI 0.0632
_diffrn_reflns_limit_h_max 12
_diffrn_reflns_limit_h_min -12
_diffrn_reflns_limit_k_max 18
_diffrn_reflns_limit_k_min -18
_diffrn_reflns_limit_l_max 26
_diffrn_reflns_limit_l_min -18
_diffrn_reflns_number 18573
_diffrn_reflns_theta_full 25.01
_diffrn_reflns_theta_max 25.01
_diffrn_reflns_theta_min 1.57
_exptl_absorpt_coefficient_mu 0.604
_exptl_absorpt_correction_T_max 0.884
_exptl_absorpt_correction_T_min 0.836
_exptl_absorpt_correction_type multi-scan
_exptl_absorpt_process_details sadabs
_exptl_crystal_colour yellow
_exptl_crystal_density_diffrn 1.582
_exptl_crystal_density_method 'not measured'
_exptl_crystal_description block
_exptl_crystal_F_000 1768
_exptl_crystal_size_max 0.30
_exptl_crystal_size_mid 0.26
_exptl_crystal_size_min 0.20
_refine_diff_density_max 0.847
_refine_diff_density_min -0.657
_refine_diff_density_rms 0.107
_refine_ls_extinction_method none
_refine_ls_goodness_of_fit_ref 1.069
_refine_ls_hydrogen_treatment constr
_refine_ls_matrix_type full
_refine_ls_number_parameters 474
_refine_ls_number_reflns 6519
_refine_ls_number_restraints 0
_refine_ls_restrained_S_all 1.069
_refine_ls_R_factor_all 0.0758
_refine_ls_R_factor_gt 0.0495
_refine_ls_shift/su_max 0.001
_refine_ls_shift/su_mean 0.000
_refine_ls_structure_factor_coef Fsqd
_refine_ls_weighting_details 'calc w=1/[\s^2^(Fo^2^)+(0.0851P)^2^+1.9907P] where P=(Fo^2^+2Fc^2^)/3'
_refine_ls_weighting_scheme calc
_refine_ls_wR_factor_gt 0.1316
_refine_ls_wR_factor_ref 0.1615
_reflns_number_gt 4664
_reflns_number_total 6519
_reflns_threshold_expression >2sigma(I)
_cod_data_source_file d2dt03405k2.cif
_cod_data_source_block Ru1
_cod_depositor_comments
;
The following automatic conversions were performed:

data item '_symmetry_cell_setting' value 'Monoclinic' was changed to
'monoclinic' in accordance with the
/home/data/users/saulius/crontab/automatic-downloads/rss-feeds/RSC/lib/dictionaries/cif_core.dic
dictionary named 'cif_core.dic' version 2.4.2 last updated on
2011-04-26.

Automatic conversion script
Id: cif_fix_values 7556 2019-12-06 15:28:31Z antanas 

 Adding full bibliography for 7712023--7712026.cif.
;
_cod_original_sg_symbol_H-M P2(1)/c
_cod_database_code 7712023

loop_
_symmetry_equiv_pos_as_xyz
'x, y, z'
'-x, y+1/2, -z+1/2'
'-x, -y, -z'
'x, -y-1/2, z-1/2'

loop_
_atom_site_label
_atom_site_type_symbol
_atom_site_fract_x
_atom_site_fract_y
_atom_site_fract_z
_atom_site_U_iso_or_equiv
_atom_site_adp_type
_atom_site_occupancy
_atom_site_symmetry_multiplicity
_atom_site_calc_flag
_atom_site_refinement_flags
_atom_site_disorder_assembly
_atom_site_disorder_group
P1 P 0.38728(15) 0.81891(11) 0.57670(7) 0.0603(4) Uani 1 1 d . . .
Ru1 Ru 0.40484(3) 0.79804(2) 0.836137(16) 0.03440(16) Uani 1 1 d . . .
P2 P 0.90575(15) 0.98067(11) 0.81860(8) 0.0632(4) Uani 1 1 d . . .
N7 N 0.5446(4) 0.7961(2) 0.77526(18) 0.0380(9) Uani 1 1 d . . .
N4 N 0.2631(4) 0.8002(2) 0.89647(19) 0.0421(10) Uani 1 1 d . . .
N5 N 0.4059(4) 0.6690(3) 0.83547(18) 0.0436(10) Uani 1 1 d . . .
C26 C 0.6256(5) 0.7947(3) 0.7426(2) 0.0403(11) Uani 1 1 d . . .
N3 N 0.6124(4) 0.7798(2) 0.94231(17) 0.0353(9) Uani 1 1 d . . .
N1 N 0.4104(4) 0.9281(3) 0.83510(17) 0.0395(9) Uani 1 1 d . . .
C20 C 0.1855(5) 0.8017(3) 0.9307(3) 0.0492(13) Uani 1 1 d . . .
C24 C 0.1838(5) 0.7725(3) 0.7276(2) 0.0448(12) Uani 1 1 d . . .
C13 C 0.6324(5) 0.6887(3) 0.9421(2) 0.0403(11) Uani 1 1 d . . .
H13A H 0.5529 0.6615 0.9292 0.048 Uiso 1 1 calc R . .
H13B H 0.6546 0.6704 0.9830 0.048 Uiso 1 1 calc R . .
C22 C 0.4019(5) 0.5981(3) 0.8292(2) 0.0523(14) Uani 1 1 d . . .
C27 C 0.7298(6) 0.7927(3) 0.7019(3) 0.0604(16) Uani 1 1 d . . .
H27A H 0.7915 0.8349 0.7136 0.091 Uiso 1 1 calc R . .
H27B H 0.6973 0.8034 0.6613 0.091 Uiso 1 1 calc R . .
H27C H 0.7696 0.7385 0.7037 0.091 Uiso 1 1 calc R . .
N6 N 0.2593(4) 0.7851(3) 0.7648(2) 0.0463(10) Uani 1 1 d . . .
C6 C 0.5352(4) 0.8221(3) 0.9023(2) 0.0334(10) Uani 1 1 d . . .
C7 C 0.6445(4) 0.9169(3) 0.9645(2) 0.0380(11) Uani 1 1 d . . .
N2 N 0.5557(3) 0.9068(2) 0.91474(17) 0.0367(9) Uani 1 1 d . . .
C14 C 0.7354(5) 0.6606(3) 0.9014(2) 0.0416(12) Uani 1 1 d . . .
F5 F 0.5309(4) 0.7911(3) 0.5818(3) 0.134(2) Uani 1 1 d . . .
C12 C 0.6818(4) 0.8357(3) 0.9816(2) 0.0370(11) Uani 1 1 d . . .
C21 C 0.0872(6) 0.8059(4) 0.9747(3) 0.0737(19) Uani 1 1 d . . .
H21A H 0.1264 0.8125 1.0145 0.111 Uiso 1 1 calc R . .
H21B H 0.0380 0.7551 0.9730 0.111 Uiso 1 1 calc R . .
H21C H 0.0323 0.8528 0.9656 0.111 Uiso 1 1 calc R . .
F9 F 0.7744(4) 0.9295(3) 0.8204(2) 0.0978(13) Uani 1 1 d . . .
C5 C 0.4955(4) 0.9658(3) 0.8751(2) 0.0401(11) Uani 1 1 d . . .
F10 F 1.0337(4) 1.0345(3) 0.81522(19) 0.1079(15) Uani 1 1 d . . .
C11 C 0.7686(5) 0.8194(3) 1.0290(2) 0.0469(12) Uani 1 1 d . . .
H11 H 0.7930 0.7649 1.0392 0.056 Uiso 1 1 calc R . .
F3 F 0.2438(4) 0.8497(4) 0.5717(2) 0.1235(18) Uani 1 1 d . . .
C15 C 0.8157(6) 0.7175(4) 0.8735(2) 0.0576(15) Uani 1 1 d . . .
H15 H 0.8054 0.7749 0.8790 0.069 Uiso 1 1 calc R . .
F4 F 0.3773(5) 0.7964(5) 0.5103(3) 0.187(4) Uani 1 1 d . . .
C3 C 0.4560(6) 1.1002(3) 0.8317(3) 0.0698(18) Uani 1 1 d . . .
H3 H 0.4710 1.1576 0.8301 0.084 Uiso 1 1 calc R . .
C16 C 0.9117(7) 0.6872(6) 0.8374(3) 0.086(2) Uani 1 1 d . . .
H16 H 0.9659 0.7249 0.8195 0.104 Uiso 1 1 calc R . .
F2 F 0.4371(5) 0.9088(3) 0.5556(3) 0.1394(19) Uani 1 1 d . . .
F1 F 0.3968(6) 0.8534(5) 0.6423(2) 0.171(3) Uani 1 1 d . . .
C2 C 0.3660(6) 1.0628(4) 0.7916(3) 0.0709(19) Uani 1 1 d . . .
H2 H 0.3207 1.0952 0.7629 0.085 Uiso 1 1 calc R . .
C19 C 0.7515(6) 0.5753(4) 0.8914(3) 0.0659(17) Uani 1 1 d . . .
H19 H 0.6982 0.5369 0.9092 0.079 Uiso 1 1 calc R . .
C4 C 0.5224(5) 1.0505(3) 0.8737(3) 0.0540(14) Uani 1 1 d . . .
H4 H 0.5838 1.0736 0.9004 0.065 Uiso 1 1 calc R . .
F6 F 0.3397(5) 0.7353(3) 0.6023(4) 0.171(3) Uani 1 1 d . . .
C25 C 0.0849(6) 0.7578(5) 0.6799(3) 0.0720(18) Uani 1 1 d . . .
H25A H 0.0296 0.7136 0.6920 0.108 Uiso 1 1 calc R . .
H25B H 0.1241 0.7421 0.6433 0.108 Uiso 1 1 calc R . .
H25C H 0.0361 0.8082 0.6731 0.108 Uiso 1 1 calc R . .
C8 C 0.6940(5) 0.9867(3) 0.9973(2) 0.0517(13) Uani 1 1 d . . .
H8 H 0.6693 1.0412 0.9874 0.062 Uiso 1 1 calc R . .
C1 C 0.3451(5) 0.9781(3) 0.7947(3) 0.0565(15) Uani 1 1 d . . .
H1 H 0.2840 0.9540 0.7682 0.068 Uiso 1 1 calc R . .
F8 F 0.8716(6) 1.0322(5) 0.8760(3) 0.174(3) Uani 1 1 d . . .
F7 F 0.8346(5) 1.0520(3) 0.7805(3) 0.155(2) Uani 1 1 d . . .
C23 C 0.3959(7) 0.5071(4) 0.8202(4) 0.088(2) Uani 1 1 d . . .
H23A H 0.3159 0.4863 0.8333 0.132 Uiso 1 1 calc R . .
H23B H 0.4647 0.4808 0.8433 0.132 Uiso 1 1 calc R . .
H23C H 0.4030 0.4945 0.7781 0.132 Uiso 1 1 calc R . .
F11 F 0.9327(6) 0.9397(4) 0.7576(3) 0.166(3) Uani 1 1 d . . .
F12 F 0.9732(6) 0.9172(4) 0.8596(4) 0.210(4) Uani 1 1 d . . .
C17 C 0.9266(8) 0.6035(6) 0.8281(3) 0.096(3) Uani 1 1 d . . .
H17 H 0.9902 0.5842 0.8038 0.115 Uiso 1 1 calc R . .
C18 C 0.8465(9) 0.5469(5) 0.8551(4) 0.098(3) Uani 1 1 d . . .
H18 H 0.8566 0.4897 0.8488 0.118 Uiso 1 1 calc R . .
C10 C 0.8182(5) 0.8885(3) 1.0609(2) 0.0536(14) Uani 1 1 d . . .
H10 H 0.8768 0.8804 1.0932 0.064 Uiso 1 1 calc R . .
C9 C 0.7806(6) 0.9699(4) 1.0446(3) 0.0596(15) Uani 1 1 d . . .
H9 H 0.8156 1.0147 1.0666 0.072 Uiso 1 1 calc R . .
C29 C 0.1509(12) 0.5450(6) 0.9544(5) 0.159(5) Uani 1 1 d . . .
H29A H 0.1795 0.5759 0.9204 0.238 Uiso 1 1 calc R . .
H29B H 0.2121 0.5508 0.9878 0.238 Uiso 1 1 calc R . .
H29C H 0.0700 0.5667 0.9656 0.238 Uiso 1 1 calc R . .
C28 C 0.1373(9) 0.4564(7) 0.9382(4) 0.106(3) Uani 1 1 d . . .
N8 N 0.1227(8) 0.3890(5) 0.9249(4) 0.130(3) Uani 1 1 d . . .

loop_
_atom_site_aniso_label
_atom_site_aniso_U_11
_atom_site_aniso_U_22
_atom_site_aniso_U_33
_atom_site_aniso_U_23
_atom_site_aniso_U_13
_atom_site_aniso_U_12
P1 0.0550(9) 0.0725(11) 0.0539(9) 0.0039(8) 0.0066(7) 0.0054(8)
Ru1 0.0356(2) 0.0296(2) 0.0382(2) -0.00191(16) 0.00272(16) -0.00124(16)
P2 0.0584(10) 0.0713(11) 0.0594(9) 0.0061(8) -0.0030(8) -0.0175(8)
N7 0.041(2) 0.032(2) 0.041(2) -0.0024(17) -0.0011(19) -0.0045(17)
N4 0.036(2) 0.041(2) 0.048(2) -0.0010(19) -0.002(2) 0.0015(18)
N5 0.046(3) 0.039(2) 0.046(2) 0.0011(19) -0.0008(19) -0.0030(19)
C26 0.041(3) 0.035(3) 0.045(3) -0.003(2) 0.004(2) -0.004(2)
N3 0.037(2) 0.034(2) 0.034(2) 0.0001(17) 0.0027(17) 0.0013(16)
N1 0.042(2) 0.036(2) 0.041(2) 0.0001(18) 0.0014(18) 0.0052(18)
C20 0.043(3) 0.054(3) 0.052(3) 0.004(3) 0.006(3) 0.004(3)
C24 0.039(3) 0.049(3) 0.047(3) 0.002(2) 0.006(2) -0.004(2)
C13 0.046(3) 0.032(3) 0.043(3) 0.006(2) -0.002(2) -0.001(2)
C22 0.054(3) 0.035(3) 0.066(4) 0.003(3) -0.012(3) 0.000(2)
C27 0.052(3) 0.061(4) 0.071(4) -0.008(3) 0.024(3) -0.005(3)
N6 0.044(3) 0.049(3) 0.046(3) -0.002(2) 0.000(2) -0.003(2)
C6 0.032(2) 0.035(2) 0.035(2) -0.003(2) 0.009(2) -0.0038(19)
C7 0.037(3) 0.038(3) 0.039(3) -0.006(2) 0.004(2) -0.001(2)
N2 0.040(2) 0.027(2) 0.043(2) -0.0032(17) 0.0008(18) 0.0009(17)
C14 0.047(3) 0.037(3) 0.040(3) -0.005(2) -0.007(2) 0.009(2)
F5 0.067(3) 0.185(6) 0.149(5) 0.049(4) 0.011(3) 0.035(3)
C12 0.037(3) 0.036(3) 0.038(3) -0.005(2) 0.004(2) 0.001(2)
C21 0.057(4) 0.098(5) 0.069(4) 0.005(4) 0.024(3) 0.005(3)
F9 0.080(3) 0.100(3) 0.115(3) 0.006(3) 0.015(2) -0.041(2)
C5 0.041(3) 0.033(3) 0.046(3) 0.000(2) 0.002(2) 0.004(2)
F10 0.082(3) 0.155(4) 0.087(3) -0.008(3) 0.001(2) -0.058(3)
C11 0.048(3) 0.044(3) 0.049(3) -0.001(2) -0.001(2) 0.005(2)
F3 0.078(3) 0.168(5) 0.126(4) 0.053(4) 0.026(3) 0.041(3)
C15 0.061(4) 0.062(4) 0.051(3) -0.002(3) 0.017(3) 0.013(3)
F4 0.102(4) 0.357(11) 0.105(4) -0.119(5) 0.022(3) -0.043(5)
C3 0.092(5) 0.031(3) 0.085(5) 0.009(3) -0.016(4) 0.005(3)
C16 0.073(5) 0.127(7) 0.062(4) 0.011(4) 0.030(4) 0.023(4)
F2 0.144(4) 0.100(4) 0.178(5) 0.029(4) 0.042(4) -0.018(3)
F1 0.157(5) 0.277(8) 0.083(3) -0.050(4) 0.036(3) -0.073(5)
C2 0.085(5) 0.044(3) 0.081(4) 0.007(3) -0.026(4) 0.016(3)
C19 0.081(4) 0.046(3) 0.070(4) -0.017(3) -0.006(3) 0.020(3)
C4 0.066(4) 0.029(3) 0.066(4) -0.001(3) -0.013(3) -0.003(2)
F6 0.119(4) 0.074(3) 0.326(9) 0.067(4) 0.077(5) 0.020(3)
C25 0.054(4) 0.096(5) 0.064(4) -0.006(4) -0.006(3) -0.012(3)
C8 0.061(3) 0.035(3) 0.059(3) -0.007(2) 0.002(3) -0.004(2)
C1 0.065(4) 0.037(3) 0.065(4) 0.002(3) -0.019(3) 0.006(3)
F8 0.170(5) 0.236(7) 0.123(4) -0.073(5) 0.067(4) -0.094(5)
F7 0.111(4) 0.118(4) 0.232(7) 0.064(4) -0.036(4) -0.015(3)
C23 0.105(6) 0.041(4) 0.115(6) 0.000(4) -0.020(5) -0.008(3)
F11 0.157(5) 0.197(6) 0.151(5) -0.109(4) 0.069(4) -0.102(5)
F12 0.135(5) 0.177(6) 0.309(9) 0.155(6) -0.074(6) -0.025(4)
C17 0.096(6) 0.131(8) 0.061(4) -0.033(5) 0.005(4) 0.066(6)
C18 0.116(7) 0.079(5) 0.098(6) -0.038(5) -0.011(5) 0.051(5)
C10 0.052(3) 0.061(4) 0.047(3) -0.004(3) -0.012(2) -0.005(3)
C9 0.063(4) 0.056(4) 0.058(4) -0.020(3) -0.011(3) -0.010(3)
C29 0.218(13) 0.122(9) 0.132(9) -0.027(7) -0.035(9) -0.038(9)
C28 0.119(7) 0.110(7) 0.087(6) -0.005(6) -0.019(5) 0.006(6)
N8 0.144(7) 0.103(6) 0.143(8) -0.012(6) -0.003(6) 0.031(6)

loop_
_atom_type_symbol
_atom_type_description
_atom_type_scat_dispersion_real
_atom_type_scat_dispersion_imag
_atom_type_scat_source
C C 0.0033 0.0016 'International Tables Vol C Tables 4.2.6.8 and 6.1.1.4'
H H 0.0000 0.0000 'International Tables Vol C Tables 4.2.6.8 and 6.1.1.4'
N N 0.0061 0.0033 'International Tables Vol C Tables 4.2.6.8 and 6.1.1.4'
F F 0.0171 0.0103 'International Tables Vol C Tables 4.2.6.8 and 6.1.1.4'
P P 0.1023 0.0942 'International Tables Vol C Tables 4.2.6.8 and 6.1.1.4'
Ru Ru -1.2594 0.8363 'International Tables Vol C Tables 4.2.6.8 and 6.1.1.4'

loop_
_geom_angle_atom_site_label_1
_geom_angle_atom_site_label_2
_geom_angle_atom_site_label_3
_geom_angle
_geom_angle_site_symmetry_1
_geom_angle_site_symmetry_3
_geom_angle_publ_flag
F4 P1 F6 98.3(4) . . ?
F4 P1 F1 173.0(5) . . ?
F6 P1 F1 88.2(4) . . ?
F4 P1 F5 91.3(3) . . ?
F6 P1 F5 93.3(3) . . ?
F1 P1 F5 90.9(4) . . ?
F4 P1 F3 89.2(3) . . ?
F6 P1 F3 88.3(3) . . ?
F1 P1 F3 88.4(3) . . ?
F5 P1 F3 178.3(3) . . ?
F4 P1 F2 86.4(4) . . ?
F6 P1 F2 175.3(4) . . ?
F1 P1 F2 87.1(4) . . ?
F5 P1 F2 87.0(3) . . ?
F3 P1 F2 91.4(3) . . ?
C6 Ru1 N7 89.97(17) . . ?
C6 Ru1 N4 90.63(17) . . ?
N7 Ru1 N4 179.37(15) . . ?
C6 Ru1 N5 101.20(17) . . ?
N7 Ru1 N5 88.61(15) . . ?
N4 Ru1 N5 91.49(16) . . ?
C6 Ru1 N1 78.27(16) . . ?
N7 Ru1 N1 89.21(14) . . ?
N4 Ru1 N1 90.70(15) . . ?
N5 Ru1 N1 177.76(16) . . ?
C6 Ru1 N6 174.30(17) . . ?
N7 Ru1 N6 91.19(17) . . ?
N4 Ru1 N6 88.20(17) . . ?
N5 Ru1 N6 84.42(15) . . ?
N1 Ru1 N6 96.15(15) . . ?
F12 P2 F11 98.1(5) . . ?
F12 P2 F8 89.0(5) . . ?
F11 P2 F8 172.8(4) . . ?
F12 P2 F7 175.2(5) . . ?
F11 P2 F7 86.5(4) . . ?
F8 P2 F7 86.3(4) . . ?
F12 P2 F10 91.0(3) . . ?
F11 P2 F10 89.7(3) . . ?
F8 P2 F10 89.0(3) . . ?
F7 P2 F10 87.9(3) . . ?
F12 P2 F9 91.3(3) . . ?
F11 P2 F9 90.1(3) . . ?
F8 P2 F9 90.8(3) . . ?
F7 P2 F9 89.7(3) . . ?
F10 P2 F9 177.7(3) . . ?
C26 N7 Ru1 177.9(4) . . ?
C20 N4 Ru1 179.0(4) . . ?
C22 N5 Ru1 173.1(4) . . ?
N7 C26 C27 179.1(6) . . ?
C6 N3 C12 111.1(4) . . ?
C6 N3 C13 125.0(4) . . ?
C12 N3 C13 123.7(4) . . ?
C1 N1 C5 117.5(4) . . ?
C1 N1 Ru1 125.4(3) . . ?
C5 N1 Ru1 116.8(3) . . ?
N4 C20 C21 178.5(6) . . ?
N6 C24 C25 178.8(6) . . ?
N3 C13 C14 113.8(4) . . ?
N5 C22 C23 179.1(6) . . ?
C24 N6 Ru1 175.3(4) . . ?
N3 C6 N2 105.9(4) . . ?
N3 C6 Ru1 138.9(3) . . ?
N2 C6 Ru1 115.2(3) . . ?
C12 C7 C8 119.8(4) . . ?
C12 C7 N2 105.6(4) . . ?
C8 C7 N2 134.5(4) . . ?
C6 N2 C5 117.5(4) . . ?
C6 N2 C7 110.7(4) . . ?
C5 N2 C7 131.6(4) . . ?
C19 C14 C15 118.9(5) . . ?
C19 C14 C13 118.8(5) . . ?
C15 C14 C13 122.3(4) . . ?
C11 C12 C7 123.0(4) . . ?
C11 C12 N3 130.3(4) . . ?
C7 C12 N3 106.7(4) . . ?
N1 C5 C4 123.0(4) . . ?
N1 C5 N2 111.6(4) . . ?
C4 C5 N2 125.4(4) . . ?
C12 C11 C10 116.9(5) . . ?
C14 C15 C16 119.5(6) . . ?
C4 C3 C2 119.0(5) . . ?
C17 C16 C15 121.0(7) . . ?
C1 C2 C3 119.6(5) . . ?
C18 C19 C14 120.5(7) . . ?
C5 C4 C3 118.6(5) . . ?
C9 C8 C7 116.8(5) . . ?
N1 C1 C2 122.3(5) . . ?
C16 C17 C18 119.7(7) . . ?
C17 C18 C19 120.4(7) . . ?
C11 C10 C9 120.6(5) . . ?
C8 C9 C10 122.9(5) . . ?
N8 C28 C29 177.5(11) . . ?

loop_
_geom_bond_atom_site_label_1
_geom_bond_atom_site_label_2
_geom_bond_distance
_geom_bond_site_symmetry_2
_geom_bond_publ_flag
P1 F4 1.513(5) . ?
P1 F6 1.541(5) . ?
P1 F1 1.553(5) . ?
P1 F5 1.570(5) . ?
P1 F3 1.582(4) . ?
P1 F2 1.604(5) . ?
Ru1 C6 1.993(5) . ?
Ru1 N7 2.041(4) . ?
Ru1 N4 2.049(5) . ?
Ru1 N5 2.057(5) . ?
Ru1 N1 2.075(4) . ?
Ru1 N6 2.152(5) . ?
P2 F12 1.511(5) . ?
P2 F11 1.540(5) . ?
P2 F8 1.570(6) . ?
P2 F7 1.581(5) . ?
P2 F10 1.598(4) . ?
P2 F9 1.604(4) . ?
N7 C26 1.144(6) . ?
N4 C20 1.140(7) . ?
N5 C22 1.139(7) . ?
C26 C27 1.452(7) . ?
N3 C6 1.351(6) . ?
N3 C12 1.421(6) . ?
N3 C13 1.466(5) . ?
N1 C1 1.358(6) . ?
N1 C5 1.366(6) . ?
C20 C21 1.455(8) . ?
C24 N6 1.134(6) . ?
C24 C25 1.461(8) . ?
C13 C14 1.509(7) . ?
C22 C23 1.467(8) . ?
C6 N2 1.392(6) . ?
C7 C12 1.400(7) . ?
C7 C8 1.413(7) . ?
C7 N2 1.416(6) . ?
N2 C5 1.414(6) . ?
C14 C19 1.390(7) . ?
C14 C15 1.402(8) . ?
C12 C11 1.380(7) . ?
C5 C4 1.379(7) . ?
C11 C10 1.395(7) . ?
C15 C16 1.403(8) . ?
C3 C4 1.385(7) . ?
C3 C2 1.397(8) . ?
C16 C17 1.361(11) . ?
C2 C1 1.371(8) . ?
C19 C18 1.388(10) . ?
C8 C9 1.379(8) . ?
C17 C18 1.388(12) . ?
C10 C9 1.398(8) . ?
C29 C28 1.463(13) . ?
C28 N8 1.123(10) . ?
